data_2310525
loop_
_publ_author_name
'Beevers, C.A.'
'Trotman-Dickenson, A.F.'

_publ_section_title
;
 The Crystal Structure of Nitramide, N H2 N O2
;
_journal_name_full 'Acta Crystallographica (1,1948-23,1967)'
_journal_page_first 34
_journal_page_last 36
_journal_volume 10
_journal_year 1957
_chemical_formula_sum 'H2 N2 O2'
_chemical_name_systematic 'N H2 N O2'
_space_group_IT_number 15
_symmetry_space_group_name_Hall '-A 2ya'
_symmetry_space_group_name_H-M 'A 1 2/a 1'
_cell_angle_alpha 90
_cell_angle_beta 112.4
_cell_angle_gamma 90
_cell_formula_units_Z 4
_cell_length_a 6.65
_cell_length_b 4.79
_cell_length_c 7.86
_cell_volume 231.477
_citation_journal_id_ASTM ACCRA9
_cod_data_source_file Beevers_ACCRA9_1957_217.cif
_cod_data_source_block H2N2O2
_cod_depositor_comments
;
 Marking attached hydrogen atoms.

 Antanas Vaitkus,
 2017-03-24
;
_cod_original_cell_volume 231.4772
_cod_original_sg_symbol_Hall '-C 2yc (z,y,-x)'
_cod_database_code 2310525

loop_
_symmetry_equiv_pos_as_xyz
x,y,z
-x+1/2,y,-z
-x,-y,-z
x-1/2,-y,z
x,y+1/2,z+1/2
-x+1/2,y+1/2,-z+1/2
-x,-y+1/2,-z+1/2
x-1/2,-y+1/2,z+1/2

loop_
_atom_site_label
_atom_site_type_symbol
_atom_site_fract_x
_atom_site_fract_y
_atom_site_fract_z
_atom_site_occupancy
_atom_site_U_iso_or_equiv
_atom_site_attached_hydrogens
O1 O-2 0.367 0.466 0.137 1 0.0 0
N2 N-2 0.25 0.866 0 1 0.0 2
N1 N+4 0.25 0.575 0 1 0.0 0
